data_7711821
loop_
_publ_author_name
'Chen, Xiaoli'
'Liao, Xuehong'
'Dai, Chang'
'Zhu, Lihong'
'Li, Hong'
'Yang, Xueli'
'Ruan, Zhijun'
'Liang, Xiangming'
'Lin, Junqi'

_publ_section_title
;
 Modulating the electrocatalytic activity of mononuclear nickel complexes
 toward water oxidation by tertiary amine group
;
_journal_name_full 'Dalton Transactions'
_journal_paper_doi 10.1039/D2DT03381J
_journal_year 2022
_chemical_formula_moiety 'C17 H27 N5 O Zn, 2(Cl O4)'
_chemical_formula_sum 'C17 H27 Cl2 N5 O9 Zn'
_chemical_formula_weight 581.70
_space_group_crystal_system monoclinic
_space_group_IT_number 14
_space_group_name_Hall '-P 2ybc'
_space_group_name_H-M_alt 'P 1 21/c 1'
_atom_sites_solution_hydrogens mixed
_audit_creation_method SHELXL-2018/3
_audit_update_record
;
2022-09-09 deposited with the CCDC.	2022-11-21 downloaded from the CCDC.
;
_cell_angle_alpha 90
_cell_angle_beta 100.78(3)
_cell_angle_gamma 90
_cell_formula_units_Z 4
_cell_length_a 8.739(7)
_cell_length_b 17.836(14)
_cell_length_c 15.852(14)
_cell_measurement_reflns_used 5394
_cell_measurement_temperature 293(2)
_cell_measurement_theta_max 24.284
_cell_measurement_theta_min 2.37
_cell_volume 2427(3)
_computing_structure_refinement 'SHELXL-2018/3 (Sheldrick, 2018)'
_computing_structure_solution 'SHELXT 2018/2 (Sheldrick, 2018)'
_diffrn_ambient_temperature 293(2)
_diffrn_measured_fraction_theta_full 0.981
_diffrn_measured_fraction_theta_max 0.981
_diffrn_measurement_device_type 'bruker APEXIII CCD detector'
_diffrn_measurement_method '\f and \w scans'
_diffrn_radiation_type MoK\a
_diffrn_radiation_wavelength 0.71073
_diffrn_reflns_av_R_equivalents 0.0648
_diffrn_reflns_av_unetI/netI 0.0179
_diffrn_reflns_Laue_measured_fraction_full 0.981
_diffrn_reflns_Laue_measured_fraction_max 0.981
_diffrn_reflns_limit_h_max 10
_diffrn_reflns_limit_h_min -10
_diffrn_reflns_limit_k_max 21
_diffrn_reflns_limit_k_min -21
_diffrn_reflns_limit_l_max 18
_diffrn_reflns_limit_l_min -18
_diffrn_reflns_number 96721
_diffrn_reflns_point_group_measured_fraction_full 0.981
_diffrn_reflns_point_group_measured_fraction_max 0.981
_diffrn_reflns_theta_full 25.151
_diffrn_reflns_theta_max 25.151
_diffrn_reflns_theta_min 2.284
_exptl_absorpt_coefficient_mu 1.289
_exptl_absorpt_correction_T_max 0.7452
_exptl_absorpt_correction_T_min 0.6872
_exptl_absorpt_correction_type multi-scan
_exptl_absorpt_process_details sadabs
_exptl_crystal_colour colourless
_exptl_crystal_density_diffrn 1.592
_exptl_crystal_density_meas ?
_exptl_crystal_description BLOCK
_exptl_crystal_F_000 1200
_exptl_crystal_size_max 0.270
_exptl_crystal_size_mid 0.260
_exptl_crystal_size_min 0.250
_refine_diff_density_max 0.551
_refine_diff_density_min -0.369
_refine_diff_density_rms 0.049
_refine_ls_extinction_method none
_refine_ls_goodness_of_fit_ref 1.013
_refine_ls_hydrogen_treatment constr
_refine_ls_matrix_type full
_refine_ls_number_parameters 309
_refine_ls_number_reflns 4280
_refine_ls_number_restraints 0
_refine_ls_restrained_S_all 1.013
_refine_ls_R_factor_all 0.0407
_refine_ls_R_factor_gt 0.0331
_refine_ls_shift/su_max 0.001
_refine_ls_shift/su_mean 0.000
_refine_ls_structure_factor_coef Fsqd
_refine_ls_weighting_details 'w=1/[\s^2^(Fo^2^)+(0.0480P)^2^+2.0024P] where P=(Fo^2^+2Fc^2^)/3'
_refine_ls_weighting_scheme calc
_refine_ls_wR_factor_gt 0.0879
_refine_ls_wR_factor_ref 0.0942
_reflns_Friedel_coverage 0.000
_reflns_number_gt 3701
_reflns_number_total 4280
_reflns_threshold_expression 'I > 2\s(I)'
_cod_data_source_file d2dt03381j2.cif
_cod_data_source_block T_CCDC1
_cod_depositor_comments
;
The following automatic conversions were performed:

data item '_exptl_crystal_density_meas' value 'not measured' was
changed to '?' -- the value is perceived as not measured.

Automatic conversion script
Id: cif_fix_values 7556 2019-12-06 15:28:31Z antanas 
;
_cod_original_sg_symbol_H-M 'P 21/c'
_cod_database_code 7711821
_shelx_shelxl_version_number 2018/3
_shelx_space_group_comment
;
The symmetry employed for this shelxl refinement is uniquely defined
by the following loop, which should always be used as a source of
symmetry information in preference to the above space-group names.
They are only intended as comments.
;
_shelx_estimated_absorpt_t_min 0.722
_shelx_estimated_absorpt_t_max 0.739

loop_
_space_group_symop_operation_xyz
'x, y, z'
'-x, y+1/2, -z+1/2'
'-x, -y, -z'
'x, -y-1/2, z-1/2'

loop_
_atom_site_label
_atom_site_type_symbol
_atom_site_fract_x
_atom_site_fract_y
_atom_site_fract_z
_atom_site_U_iso_or_equiv
_atom_site_adp_type
_atom_site_occupancy
_atom_site_site_symmetry_order
_atom_site_calc_flag
_atom_site_refinement_flags_posn
_atom_site_refinement_flags_adp
_atom_site_refinement_flags_occupancy
_atom_site_disorder_assembly
_atom_site_disorder_group
Zn1 Zn 0.27167(3) 0.37876(2) 0.26067(2) 0.04096(11) Uani 1 1 d . . . . .
O1 O 0.5210(2) 0.36579(11) 0.32688(14) 0.0586(5) Uani 1 1 d . . . . .
H1A H 0.526602 0.362308 0.381433 0.088 Uiso 1 1 d R U . . .
H1B H 0.571089 0.406263 0.320794 0.088 Uiso 1 1 d R U . . .
N1 N 0.3479(3) 0.40368(13) 0.14342(14) 0.0460(5) Uani 1 1 d . . . . .
N4 N 0.1995(3) 0.34400(13) 0.37596(14) 0.0505(5) Uani 1 1 d . . . . .
H4 H 0.085629 0.346764 0.367645 0.061 Uiso 1 1 calc R U . . .
N3 N 0.2355(3) 0.25760(12) 0.23177(15) 0.0482(5) Uani 1 1 d . . . . .
N2 N 0.0487(3) 0.38933(13) 0.17465(15) 0.0487(5) Uani 1 1 d . . . . .
H2 H -0.020854 0.418927 0.203460 0.058 Uiso 1 1 calc R U . . .
N5 N 0.2802(3) 0.48164(12) 0.32823(14) 0.0460(5) Uani 1 1 d . . . . .
C1 C 0.0705(4) 0.42936(17) 0.09748(19) 0.0566(7) Uani 1 1 d . . . . .
H1C H 0.055190 0.482592 0.105328 0.068 Uiso 1 1 calc R U . . .
H1D H -0.007338 0.412726 0.049250 0.068 Uiso 1 1 calc R U . . .
C7 C 0.2716(5) 0.5362(2) 0.4628(2) 0.0758(10) Uani 1 1 d . . . . .
H7 H 0.266215 0.530317 0.520440 0.091 Uiso 1 1 calc R U . . .
C8 C 0.2721(3) 0.47421(17) 0.41105(17) 0.0525(7) Uani 1 1 d . . . . .
C10 C 0.5264(4) 0.39931(19) 0.0474(2) 0.0676(9) Uani 1 1 d . . . . .
H10 H 0.627916 0.393375 0.038547 0.081 Uiso 1 1 calc R U . . .
C12 C 0.2481(4) 0.26473(17) 0.3880(2) 0.0588(7) Uani 1 1 d . . . . .
H12A H 0.208777 0.243212 0.435992 0.071 Uiso 1 1 calc R U . . .
H12B H 0.360864 0.261197 0.400040 0.071 Uiso 1 1 calc R U . . .
C13 C 0.4938(4) 0.39534(17) 0.1280(2) 0.0561(7) Uani 1 1 d . . . . .
H13 H 0.574885 0.386580 0.174020 0.067 Uiso 1 1 calc R U . . .
C19 C 0.2312(3) 0.41670(15) 0.07723(17) 0.0476(6) Uani 1 1 d . . . . .
C20 C 0.3741(4) 0.21796(17) 0.2133(3) 0.0682(9) Uani 1 1 d . . . . .
H20A H 0.413463 0.244006 0.168847 0.102 Uiso 1 1 calc R U . . .
H20B H 0.345805 0.167774 0.194743 0.102 Uiso 1 1 calc R U . . .
H20C H 0.452976 0.216342 0.264319 0.102 Uiso 1 1 calc R U . . .
C21 C 0.1827(4) 0.22313(17) 0.3065(2) 0.0586(7) Uani 1 1 d . . . . .
H21A H 0.216277 0.171230 0.311957 0.070 Uiso 1 1 calc R U . . .
H21B H 0.069846 0.223963 0.297273 0.070 Uiso 1 1 calc R U . . .
C22 C 0.2668(5) 0.39556(19) 0.44462(19) 0.0659(9) Uani 1 1 d . . . . .
H22A H 0.371475 0.379345 0.469499 0.079 Uiso 1 1 calc R U . . .
H22B H 0.204936 0.394644 0.489436 0.079 Uiso 1 1 calc R U . . .
C23 C 0.1090(3) 0.25592(17) 0.1547(2) 0.0562(7) Uani 1 1 d . . . . .
H23A H 0.062919 0.206278 0.148907 0.067 Uiso 1 1 calc R U . . .
H23B H 0.153069 0.265656 0.103977 0.067 Uiso 1 1 calc R U . . .
C26 C 0.2566(4) 0.42113(17) -0.00598(18) 0.0589(8) Uani 1 1 d . . . . .
H26 H 0.174222 0.429922 -0.051289 0.071 Uiso 1 1 calc R U . . .
C28 C -0.0164(3) 0.31306(18) 0.1598(2) 0.0569(7) Uani 1 1 d . . . . .
H28A H -0.092335 0.312375 0.106668 0.068 Uiso 1 1 calc R U . . .
H28B H -0.069611 0.299703 0.206183 0.068 Uiso 1 1 calc R U . . .
C29 C 0.2869(3) 0.55037(16) 0.2964(2) 0.0550(7) Uani 1 1 d . . . . .
H29 H 0.291946 0.555495 0.238559 0.066 Uiso 1 1 calc R U . . .
C31 C 0.2788(5) 0.6059(2) 0.4294(3) 0.0819(11) Uani 1 1 d . . . . .
H31 H 0.278571 0.647914 0.464152 0.098 Uiso 1 1 calc R U . . .
C32 C 0.4062(5) 0.41229(19) -0.0208(2) 0.0686(9) Uani 1 1 d . . . . .
H32 H 0.425792 0.415058 -0.076418 0.082 Uiso 1 1 calc R U . . .
C34 C 0.2866(4) 0.61406(18) 0.3451(3) 0.0662(9) Uani 1 1 d . . . . .
H34 H 0.291469 0.661361 0.321030 0.079 Uiso 1 1 calc R U . . .
Cl1 Cl 0.18708(8) 0.00590(4) 0.20247(5) 0.05440(19) Uani 1 1 d . . . . .
O3 O 0.3479(3) 0.01030(15) 0.1982(2) 0.1002(10) Uani 1 1 d . . . . .
O2 O 0.1584(4) 0.02131(17) 0.28487(18) 0.1080(11) Uani 1 1 d . . . . .
O4 O 0.1365(3) -0.06884(13) 0.18001(19) 0.0868(8) Uani 1 1 d . . . . .
O5 O 0.1069(4) 0.05805(17) 0.1442(2) 0.1011(9) Uani 1 1 d . . . . .
Cl2 Cl 0.79374(9) 0.21234(5) 0.40184(5) 0.0629(2) Uani 1 1 d . . . . .
O7 O 0.7708(4) 0.24386(19) 0.31851(17) 0.1009(9) Uani 1 1 d . . . . .
O8 O 0.6674(4) 0.2328(2) 0.4396(2) 0.1139(11) Uani 1 1 d . . . . .
O9 O 0.9264(4) 0.2477(3) 0.4527(2) 0.1490(17) Uani 1 1 d . . . . .
O6 O 0.8162(8) 0.1379(2) 0.4016(3) 0.183(2) Uani 1 1 d . . . . .

loop_
_atom_site_aniso_label
_atom_site_aniso_U_11
_atom_site_aniso_U_22
_atom_site_aniso_U_33
_atom_site_aniso_U_23
_atom_site_aniso_U_13
_atom_site_aniso_U_12
Zn1 0.04609(19) 0.04054(18) 0.03615(17) 0.00084(12) 0.00744(12) 0.00124(12)
O1 0.0491(11) 0.0602(12) 0.0627(13) 0.0096(10) 0.0006(10) -0.0054(9)
N1 0.0534(13) 0.0469(12) 0.0386(12) -0.0022(9) 0.0107(10) 0.0005(10)
N4 0.0552(14) 0.0509(13) 0.0463(13) 0.0076(10) 0.0116(11) 0.0015(11)
N3 0.0454(12) 0.0395(12) 0.0588(14) 0.0007(10) 0.0076(10) 0.0011(9)
N2 0.0455(12) 0.0559(14) 0.0446(12) -0.0024(10) 0.0081(10) 0.0128(10)
N5 0.0514(13) 0.0460(12) 0.0408(12) -0.0006(9) 0.0088(10) 0.0021(10)
C1 0.0612(18) 0.0587(18) 0.0476(16) 0.0056(13) 0.0038(13) 0.0168(14)
C7 0.099(3) 0.077(2) 0.0496(18) -0.0183(17) 0.0112(17) 0.002(2)
C8 0.0598(17) 0.0571(17) 0.0397(14) -0.0046(12) 0.0073(12) 0.0024(14)
C10 0.073(2) 0.068(2) 0.070(2) -0.0114(17) 0.0369(19) -0.0093(17)
C12 0.0630(18) 0.0535(17) 0.0599(18) 0.0180(14) 0.0119(15) 0.0014(14)
C13 0.0558(17) 0.0599(18) 0.0545(17) -0.0045(14) 0.0153(14) -0.0051(14)
C19 0.0631(17) 0.0379(14) 0.0422(14) -0.0007(11) 0.0113(13) 0.0043(12)
C20 0.0575(18) 0.0469(17) 0.100(3) -0.0097(16) 0.0143(17) 0.0073(14)
C21 0.0600(18) 0.0455(16) 0.0690(19) 0.0113(14) 0.0085(15) -0.0062(13)
C22 0.093(2) 0.067(2) 0.0370(15) 0.0047(13) 0.0115(15) 0.0002(17)
C23 0.0562(17) 0.0499(16) 0.0606(18) -0.0111(13) 0.0057(14) -0.0059(13)
C26 0.085(2) 0.0517(17) 0.0391(15) 0.0016(12) 0.0101(14) 0.0018(15)
C28 0.0435(15) 0.0688(19) 0.0557(17) -0.0022(14) 0.0022(13) 0.0013(14)
C29 0.0594(17) 0.0492(16) 0.0572(17) 0.0030(13) 0.0133(14) 0.0018(13)
C31 0.100(3) 0.062(2) 0.081(3) -0.0296(19) 0.010(2) -0.0016(19)
C32 0.099(3) 0.0617(19) 0.0527(18) -0.0062(15) 0.0351(19) -0.0119(18)
C34 0.065(2) 0.0475(17) 0.086(3) -0.0064(16) 0.0134(18) 0.0001(14)
Cl1 0.0533(4) 0.0468(4) 0.0675(5) 0.0047(3) 0.0227(3) 0.0004(3)
O3 0.0546(14) 0.0752(17) 0.176(3) 0.0147(18) 0.0359(17) 0.0000(12)
O2 0.165(3) 0.097(2) 0.0746(18) -0.0241(15) 0.055(2) -0.036(2)
O4 0.105(2) 0.0563(14) 0.111(2) -0.0184(14) 0.0494(17) -0.0198(13)
O5 0.100(2) 0.0867(19) 0.111(2) 0.0335(17) 0.0054(17) 0.0203(16)
Cl2 0.0560(4) 0.0819(5) 0.0502(4) 0.0092(4) 0.0083(3) 0.0143(4)
O7 0.104(2) 0.132(3) 0.0623(16) 0.0298(16) 0.0044(14) -0.0009(19)
O8 0.095(2) 0.122(3) 0.141(3) -0.009(2) 0.063(2) 0.0028(18)
O9 0.082(2) 0.267(5) 0.088(2) 0.002(3) -0.0098(17) -0.044(3)
O6 0.337(7) 0.096(3) 0.110(3) 0.003(2) 0.021(4) 0.097(3)

loop_
_atom_type_symbol
_atom_type_description
_atom_type_scat_dispersion_real
_atom_type_scat_dispersion_imag
_atom_type_scat_source
C C 0.0033 0.0016 'International Tables Vol C Tables 4.2.6.8 and 6.1.1.4'
H H 0.0000 0.0000 'International Tables Vol C Tables 4.2.6.8 and 6.1.1.4'
Cl Cl 0.1484 0.1585 'International Tables Vol C Tables 4.2.6.8 and 6.1.1.4'
N N 0.0061 0.0033 'International Tables Vol C Tables 4.2.6.8 and 6.1.1.4'
O O 0.0106 0.0060 'International Tables Vol C Tables 4.2.6.8 and 6.1.1.4'
Zn Zn 0.2839 1.4301 'International Tables Vol C Tables 4.2.6.8 and 6.1.1.4'

loop_
_geom_angle_atom_site_label_1
_geom_angle_atom_site_label_2
_geom_angle_atom_site_label_3
_geom_angle
_geom_angle_site_symmetry_1
_geom_angle_site_symmetry_3
_geom_angle_publ_flag
N5 Zn1 N1 105.81(9) . . ?
N5 Zn1 N4 78.86(10) . . ?
N1 Zn1 N4 175.09(9) . . ?
N5 Zn1 N2 100.67(9) . . ?
N1 Zn1 N2 79.89(10) . . ?
N4 Zn1 N2 100.89(11) . . ?
N5 Zn1 N3 159.68(9) . . ?
N1 Zn1 N3 94.50(9) . . ?
N4 Zn1 N3 80.82(9) . . ?
N2 Zn1 N3 83.01(9) . . ?
N5 Zn1 O1 85.05(9) . . ?
N1 Zn1 O1 89.70(10) . . ?
N4 Zn1 O1 89.22(10) . . ?
N2 Zn1 O1 169.14(8) . . ?
N3 Zn1 O1 94.83(8) . . ?
Zn1 O1 H1A 110.2 . . ?
Zn1 O1 H1B 109.3 . . ?
H1A O1 H1B 103.9 . . ?
C19 N1 C13 118.9(2) . . ?
C19 N1 Zn1 113.71(19) . . ?
C13 N1 Zn1 126.4(2) . . ?
C22 N4 C12 116.0(2) . . ?
C22 N4 Zn1 108.21(19) . . ?
C12 N4 Zn1 105.36(17) . . ?
C22 N4 H4 109.0 . . ?
C12 N4 H4 109.0 . . ?
Zn1 N4 H4 109.0 . . ?
C21 N3 C20 110.4(2) . . ?
C21 N3 C23 110.7(2) . . ?
C20 N3 C23 109.8(2) . . ?
C21 N3 Zn1 107.00(18) . . ?
C20 N3 Zn1 114.62(18) . . ?
C23 N3 Zn1 104.15(16) . . ?
C1 N2 C28 115.1(2) . . ?
C1 N2 Zn1 109.07(18) . . ?
C28 N2 Zn1 107.13(17) . . ?
C1 N2 H2 108.5 . . ?
C28 N2 H2 108.5 . . ?
Zn1 N2 H2 108.5 . . ?
C29 N5 C8 118.6(3) . . ?
C29 N5 Zn1 127.3(2) . . ?
C8 N5 Zn1 114.08(19) . . ?
N2 C1 C19 112.1(2) . . ?
N2 C1 H1C 109.2 . . ?
C19 C1 H1C 109.2 . . ?
N2 C1 H1D 109.2 . . ?
C19 C1 H1D 109.2 . . ?
H1C C1 H1D 107.9 . . ?
C31 C7 C8 119.9(3) . . ?
C31 C7 H7 120.1 . . ?
C8 C7 H7 120.1 . . ?
N5 C8 C7 120.8(3) . . ?
N5 C8 C22 116.8(2) . . ?
C7 C8 C22 122.3(3) . . ?
C13 C10 C32 118.9(3) . . ?
C13 C10 H10 120.6 . . ?
C32 C10 H10 120.6 . . ?
N4 C12 C21 107.8(2) . . ?
N4 C12 H12A 110.1 . . ?
C21 C12 H12A 110.1 . . ?
N4 C12 H12B 110.1 . . ?
C21 C12 H12B 110.1 . . ?
H12A C12 H12B 108.5 . . ?
N1 C13 C10 122.3(3) . . ?
N1 C13 H13 118.9 . . ?
C10 C13 H13 118.9 . . ?
N1 C19 C26 121.6(3) . . ?
N1 C19 C1 117.4(2) . . ?
C26 C19 C1 121.0(3) . . ?
N3 C20 H20A 109.5 . . ?
N3 C20 H20B 109.5 . . ?
H20A C20 H20B 109.5 . . ?
N3 C20 H20C 109.5 . . ?
H20A C20 H20C 109.5 . . ?
H20B C20 H20C 109.5 . . ?
N3 C21 C12 110.9(2) . . ?
N3 C21 H21A 109.5 . . ?
C12 C21 H21A 109.5 . . ?
N3 C21 H21B 109.5 . . ?
C12 C21 H21B 109.5 . . ?
H21A C21 H21B 108.1 . . ?
N4 C22 C8 111.0(2) . . ?
N4 C22 H22A 109.4 . . ?
C8 C22 H22A 109.4 . . ?
N4 C22 H22B 109.4 . . ?
C8 C22 H22B 109.4 . . ?
H22A C22 H22B 108.0 . . ?
N3 C23 C28 112.2(2) . . ?
N3 C23 H23A 109.2 . . ?
C28 C23 H23A 109.2 . . ?
N3 C23 H23B 109.2 . . ?
C28 C23 H23B 109.2 . . ?
H23A C23 H23B 107.9 . . ?
C32 C26 C19 118.9(3) . . ?
C32 C26 H26 120.6 . . ?
C19 C26 H26 120.6 . . ?
N2 C28 C23 111.6(2) . . ?
N2 C28 H28A 109.3 . . ?
C23 C28 H28A 109.3 . . ?
N2 C28 H28B 109.3 . . ?
C23 C28 H28B 109.3 . . ?
H28A C28 H28B 108.0 . . ?
N5 C29 C34 122.9(3) . . ?
N5 C29 H29 118.6 . . ?
C34 C29 H29 118.6 . . ?
C7 C31 C34 119.7(3) . . ?
C7 C31 H31 120.1 . . ?
C34 C31 H31 120.1 . . ?
C10 C32 C26 119.5(3) . . ?
C10 C32 H32 120.3 . . ?
C26 C32 H32 120.3 . . ?
C31 C34 C29 118.0(3) . . ?
C31 C34 H34 121.0 . . ?
C29 C34 H34 121.0 . . ?
O2 Cl1 O5 109.2(2) . . ?
O2 Cl1 O3 112.6(2) . . ?
O5 Cl1 O3 107.98(19) . . ?
O2 Cl1 O4 108.32(17) . . ?
O5 Cl1 O4 111.2(2) . . ?
O3 Cl1 O4 107.58(17) . . ?
O6 Cl2 O8 112.7(3) . . ?
O6 Cl2 O7 112.7(2) . . ?
O8 Cl2 O7 108.1(2) . . ?
O6 Cl2 O9 109.5(3) . . ?
O8 Cl2 O9 105.4(2) . . ?
O7 Cl2 O9 108.1(2) . . ?

loop_
_geom_bond_atom_site_label_1
_geom_bond_atom_site_label_2
_geom_bond_distance
_geom_bond_site_symmetry_2
_geom_bond_publ_flag
Zn1 N5 2.119(3) . ?
Zn1 N1 2.135(3) . ?
Zn1 N4 2.134(3) . ?
Zn1 N2 2.167(3) . ?
Zn1 N3 2.219(3) . ?
Zn1 O1 2.247(3) . ?
O1 H1A 0.8592 . ?
O1 H1B 0.8588 . ?
N1 C19 1.340(4) . ?
N1 C13 1.351(4) . ?
N4 C22 1.462(4) . ?
N4 C12 1.479(4) . ?
N4 H4 0.9800 . ?
N3 C21 1.483(4) . ?
N3 C20 1.478(4) . ?
N3 C23 1.487(4) . ?
N2 C1 1.459(4) . ?
N2 C28 1.476(4) . ?
N2 H2 0.9800 . ?
N5 C29 1.331(4) . ?
N5 C8 1.334(4) . ?
C1 C19 1.515(4) . ?
C1 H1C 0.9700 . ?
C1 H1D 0.9700 . ?
C7 C31 1.357(5) . ?
C7 C8 1.377(4) . ?
C7 H7 0.9300 . ?
C8 C22 1.504(4) . ?
C10 C13 1.361(5) . ?
C10 C32 1.379(5) . ?
C10 H10 0.9300 . ?
C12 C21 1.507(5) . ?
C12 H12A 0.9700 . ?
C12 H12B 0.9700 . ?
C13 H13 0.9300 . ?
C19 C26 1.380(4) . ?
C20 H20A 0.9600 . ?
C20 H20B 0.9600 . ?
C20 H20C 0.9600 . ?
C21 H21A 0.9700 . ?
C21 H21B 0.9700 . ?
C22 H22A 0.9700 . ?
C22 H22B 0.9700 . ?
C23 C28 1.510(4) . ?
C23 H23A 0.9700 . ?
C23 H23B 0.9700 . ?
C26 C32 1.380(5) . ?
C26 H26 0.9300 . ?
C28 H28A 0.9700 . ?
C28 H28B 0.9700 . ?
C29 C34 1.374(4) . ?
C29 H29 0.9300 . ?
C31 C34 1.359(6) . ?
C31 H31 0.9300 . ?
C32 H32 0.9300 . ?
C34 H34 0.9300 . ?
Cl1 O2 1.403(3) . ?
Cl1 O5 1.403(3) . ?
Cl1 O3 1.422(3) . ?
Cl1 O4 1.428(3) . ?
Cl2 O6 1.342(4) . ?
Cl2 O8 1.399(3) . ?
Cl2 O7 1.415(3) . ?
Cl2 O9 1.429(3) . ?

loop_
_geom_hbond_atom_site_label_D
_geom_hbond_atom_site_label_H
_geom_hbond_atom_site_label_A
_geom_hbond_distance_DH
_geom_hbond_distance_HA
_geom_hbond_distance_DA
_geom_hbond_angle_DHA
_geom_hbond_site_symmetry_A
_geom_hbond_publ_flag
O1 H1B Cl1 0.86 2.84 3.662(3) 161.5 2_655 yes
O1 H1B O3 0.86 2.03 2.878(4) 170.0 2_655 yes
O1 H1B O4 0.86 2.60 3.233(4) 131.8 2_655 yes
N4 H4 O4 0.98 2.46 3.294(4) 142.6 2 yes
N2 H2 Cl1 0.98 2.75 3.723(3) 173.6 2 yes
N2 H2 O2 0.98 2.21 3.108(4) 151.3 2 yes
N2 H2 O4 0.98 2.28 3.143(4) 146.9 2 yes
C12 H12A O9 0.97 2.53 3.182(5) 124.4 1_455 yes
C13 H13 O1 0.93 2.58 3.161(5) 121.0 . yes
C28 H28B O7 0.97 2.65 3.614(5) 170.9 1_455 yes
C34 H34 O7 0.93 2.63 3.442(5) 146.6 2_655 yes

loop_
_geom_torsion_atom_site_label_1
_geom_torsion_atom_site_label_2
_geom_torsion_atom_site_label_3
_geom_torsion_atom_site_label_4
_geom_torsion
_geom_torsion_site_symmetry_1
_geom_torsion_site_symmetry_2
_geom_torsion_site_symmetry_3
_geom_torsion_site_symmetry_4
_geom_torsion_publ_flag
C28 N2 C1 C19 -91.0(3) . . . . ?
Zn1 N2 C1 C19 29.4(3) . . . . ?
C29 N5 C8 C7 -0.4(4) . . . . ?
Zn1 N5 C8 C7 -178.1(3) . . . . ?
C29 N5 C8 C22 -179.2(3) . . . . ?
Zn1 N5 C8 C22 3.1(3) . . . . ?
C31 C7 C8 N5 0.2(6) . . . . ?
C31 C7 C8 C22 179.0(4) . . . . ?
C22 N4 C12 C21 -173.1(3) . . . . ?
Zn1 N4 C12 C21 -53.4(3) . . . . ?
C19 N1 C13 C10 -0.4(4) . . . . ?
Zn1 N1 C13 C10 167.6(2) . . . . ?
C32 C10 C13 N1 0.0(5) . . . . ?
C13 N1 C19 C26 0.6(4) . . . . ?
Zn1 N1 C19 C26 -168.9(2) . . . . ?
C13 N1 C19 C1 -177.2(3) . . . . ?
Zn1 N1 C19 C1 13.4(3) . . . . ?
N2 C1 C19 N1 -29.7(4) . . . . ?
N2 C1 C19 C26 152.6(3) . . . . ?
C20 N3 C21 C12 95.8(3) . . . . ?
C23 N3 C21 C12 -142.5(3) . . . . ?
Zn1 N3 C21 C12 -29.6(3) . . . . ?
N4 C12 C21 N3 57.0(3) . . . . ?
C12 N4 C22 C8 153.9(3) . . . . ?
Zn1 N4 C22 C8 35.8(3) . . . . ?
N5 C8 C22 N4 -26.8(4) . . . . ?
C7 C8 C22 N4 154.3(3) . . . . ?
C21 N3 C23 C28 74.3(3) . . . . ?
C20 N3 C23 C28 -163.5(3) . . . . ?
Zn1 N3 C23 C28 -40.4(3) . . . . ?
N1 C19 C26 C32 -0.4(4) . . . . ?
C1 C19 C26 C32 177.3(3) . . . . ?
C1 N2 C28 C23 84.5(3) . . . . ?
Zn1 N2 C28 C23 -37.0(3) . . . . ?
N3 C23 C28 N2 55.0(3) . . . . ?
C8 N5 C29 C34 0.3(4) . . . . ?
Zn1 N5 C29 C34 177.7(2) . . . . ?
C8 C7 C31 C34 0.0(6) . . . . ?
C13 C10 C32 C26 0.2(5) . . . . ?
C19 C26 C32 C10 0.0(5) . . . . ?
C7 C31 C34 C29 -0.1(6) . . . . ?
N5 C29 C34 C31 -0.1(5) . . . . ?
